data_1512246
loop_
_publ_author_name
'Bouit, Pierre-Antoine'
'Infantes, Lourdes'
'Calbo, Joaqu\'in'
'Viruela, Rafael'
'Ort\'i, Enrique'
'Delgado, Juan Luis'
'Mart\'in, Nazario'

_publ_section_title
;
 Efficient Light Harvesters Based on the
 10-(1,3-Dithiol-2-ylidene)anthracene Core
;
_journal_issue 16
_journal_name_full 'Organic Letters'
_journal_page_first 4166
_journal_paper_doi 10.1021/ol401841u
_journal_volume 15
_journal_year 2013
_chemical_formula_moiety 'C44 H24 N4 S4, H1.22 O0.61'
_chemical_formula_sum 'C44 H25.22 N4 O0.61 S4'
_chemical_formula_weight 747.95
_chemical_name_systematic
;
 ?
;
_space_group_IT_number 2
_symmetry_cell_setting triclinic
_symmetry_space_group_name_Hall '-P 1'
_symmetry_space_group_name_H-M 'P -1'
_atom_sites_solution_hydrogens geom
_atom_sites_solution_primary direct
_atom_sites_solution_secondary difmap
_audit_creation_date 2012-07-04T10:54:15-00:00
_audit_creation_method 'WinGX routine CIF_UPDATE'
_cell_angle_alpha 110.499(9)
_cell_angle_beta 97.040(10)
_cell_angle_gamma 101.780(9)
_cell_formula_units_Z 2
_cell_length_a 8.3110(11)
_cell_length_b 14.637(2)
_cell_length_c 17.184(3)
_cell_measurement_reflns_used 3073
_cell_measurement_temperature 120(2)
_cell_measurement_theta_max 41.15
_cell_measurement_theta_min 3.34
_cell_volume 1873.4(5)
_computing_structure_refinement 'SHELXL-97 (Sheldrick, 1997)'
_computing_structure_solution 'SHELXS-97 (Sheldrick, 1990)'
_diffrn_ambient_temperature 120(2)
_diffrn_measured_fraction_theta_full 0.968
_diffrn_measured_fraction_theta_max 0.968
_diffrn_measurement_device_type 'Bruker APEX-II CCD'
_diffrn_measurement_method '\f and \w scans'
_diffrn_radiation_monochromator graphite
_diffrn_radiation_source 'sealed tube'
_diffrn_radiation_type CuK\a
_diffrn_radiation_wavelength 1.54178
_diffrn_reflns_av_unetI/netI 0.0597
_diffrn_reflns_limit_h_max 7
_diffrn_reflns_limit_h_min -7
_diffrn_reflns_limit_k_max 12
_diffrn_reflns_limit_k_min -13
_diffrn_reflns_limit_l_max 15
_diffrn_reflns_limit_l_min -15
_diffrn_reflns_number 3044
_diffrn_reflns_theta_full 45.69
_diffrn_reflns_theta_max 45.69
_diffrn_reflns_theta_min 3.44
_exptl_absorpt_coefficient_mu 2.637
_exptl_absorpt_correction_T_max 0.5613
_exptl_absorpt_correction_T_min 0.4909
_exptl_absorpt_correction_type refdelf
_exptl_absorpt_process_details
;
        Parkin S,Moezzi B & Hope H, (1995) J. Appl. Cryst. 28, 53-56
        Linear fit to sin(theta)/lambda - 12 parameters
;
_exptl_crystal_colour red-brown
_exptl_crystal_density_diffrn 1.322
_exptl_crystal_density_method 'not measured'
_exptl_crystal_description plate
_exptl_crystal_F_000 770
_exptl_crystal_size_max 0.26
_exptl_crystal_size_mid 0.23
_exptl_crystal_size_min 0.02
_refine_diff_density_max 0.148
_refine_diff_density_min -0.165
_refine_diff_density_rms 0.033
_refine_ls_extinction_method none
_refine_ls_goodness_of_fit_ref 0.934
_refine_ls_hydrogen_treatment constr
_refine_ls_matrix_type full
_refine_ls_number_parameters 481
_refine_ls_number_reflns 3044
_refine_ls_number_restraints 0
_refine_ls_restrained_S_all 0.934
_refine_ls_R_factor_all 0.0883
_refine_ls_R_factor_gt 0.0456
_refine_ls_shift/su_max 0
_refine_ls_shift/su_mean 0
_refine_ls_structure_factor_coef Fsqd
_refine_ls_weighting_details 'calc w=1/[\s^2^(Fo^2^)+(0.0744P)^2^+0.0000P] where P=(Fo^2^+2Fc^2^)/3'
_refine_ls_weighting_scheme calc
_refine_ls_wR_factor_gt 0.1136
_refine_ls_wR_factor_ref 0.1319
_reflns_number_gt 1729
_reflns_number_total 3044
_reflns_threshold_expression >2sigma(I)
_cod_data_source_file ol401841u_si_003.cif
_cod_data_source_block pab136
_cod_depositor_comments
;
The following automatic conversions were performed:

'_symmetry_cell_setting' value 'Triclinic' changed to 'triclinic'
according to /home/saulius/struct/CIF-dictionaries/cif_core.dic
dictionary named 'cif_core.dic' version 2.4.2 from 2011-04-26.

Automatic conversion script
Id: cif_fix_values 1891 2012-01-12 08:04:46Z andrius 
;
_cod_original_sg_symbol_H-M 'P-1   '
_cod_database_code 1512246

loop_
_symmetry_equiv_pos_as_xyz
'x, y, z'
'-x, -y, -z'

loop_
_atom_site_label
_atom_site_type_symbol
_atom_site_fract_x
_atom_site_fract_y
_atom_site_fract_z
_atom_site_U_iso_or_equiv
_atom_site_adp_type
_atom_site_occupancy
_atom_site_symmetry_multiplicity
_atom_site_calc_flag
_atom_site_refinement_flags
C1 C -0.0114(8) 0.0838(5) 0.3801(4) 0.0910(18) Uani 1 1 d .
C2 C 0.0312(7) 0.1620(6) 0.4652(5) 0.0868(18) Uani 1 1 d .
C3 C 0.0941(8) 0.1495(5) 0.5396(6) 0.1005(19) Uani 1 1 d .
H3 H 0.1129 0.0859 0.5344 0.121 Uiso 1 1 calc R
C4 C 0.1294(8) 0.2243(7) 0.6188(5) 0.107(2) Uani 1 1 d .
H4 H 0.1718 0.2122 0.6671 0.128 Uiso 1 1 calc R
C5 C 0.1033(8) 0.3176(6) 0.6287(4) 0.105(2) Uani 1 1 d .
H5 H 0.1266 0.3702 0.6834 0.126 Uiso 1 1 calc R
C6 C 0.0426(8) 0.3322(5) 0.5567(6) 0.0988(19) Uani 1 1 d .
H6 H 0.0238 0.3962 0.5633 0.119 Uiso 1 1 calc R
C7 C 0.0078(7) 0.2585(7) 0.4757(5) 0.0884(18) Uani 1 1 d .
C8 C -0.0493(8) 0.2783(6) 0.4005(4) 0.0843(17) Uani 1 1 d .
C9 C -0.1734(9) 0.1907(7) 0.3343(5) 0.0925(19) Uani 1 1 d .
C10 C -0.3084(11) 0.1927(6) 0.2791(5) 0.112(2) Uani 1 1 d .
H10 H -0.3238 0.257 0.2843 0.134 Uiso 1 1 calc R
C11 C -0.4197(10) 0.1096(8) 0.2183(5) 0.126(3) Uani 1 1 d .
H11 H -0.5075 0.1161 0.1812 0.152 Uiso 1 1 calc R
C12 C -0.4024(9) 0.0153(7) 0.2114(4) 0.117(2) Uani 1 1 d .
H12 H -0.4803 -0.0444 0.1707 0.14 Uiso 1 1 calc R
C13 C -0.2681(10) 0.0095(6) 0.2655(5) 0.105(2) Uani 1 1 d .
H13 H -0.2557 -0.0552 0.2607 0.126 Uiso 1 1 calc R
C14 C -0.1534(8) 0.0942(7) 0.3254(4) 0.092(2) Uani 1 1 d .
C15 C 0.0749(8) 0.0129(5) 0.3505(4) 0.0956(18) Uani 1 1 d .
C16 C 0.2047(8) -0.1210(4) 0.2531(4) 0.0978(19) Uani 1 1 d .
C17 C 0.3025(8) -0.0876(4) 0.3295(4) 0.0985(19) Uani 1 1 d .
C18 C 0.1216(10) -0.1939(6) 0.0783(4) 0.172(3) Uani 1 1 d .
H18A H 0.0047 -0.1948 0.0824 0.258 Uiso 1 1 calc R
H18B H 0.1238 -0.2456 0.024 0.258 Uiso 1 1 calc R
H18C H 0.1816 -0.1271 0.0817 0.258 Uiso 1 1 calc R
C19 C 0.3911(9) -0.2117(5) 0.4012(5) 0.161(3) Uani 1 1 d .
H19A H 0.3504 -0.1742 0.4508 0.241 Uiso 1 1 calc R
H19B H 0.4775 -0.2411 0.4191 0.241 Uiso 1 1 calc R
H19C H 0.2972 -0.2659 0.3597 0.241 Uiso 1 1 calc R
C20 C 0.0107(9) 0.3657(6) 0.3907(4) 0.0900(19) Uani 1 1 d .
C21 C 0.1482(11) 0.4462(7) 0.4535(5) 0.092(2) Uani 1 1 d .
C22 C 0.2612(11) 0.5090(7) 0.5007(5) 0.099(2) Uani 1 1 d .
C23 C 0.3970(9) 0.5795(6) 0.5651(5) 0.0928(19) Uani 1 1 d .
C24 C 0.4533(10) 0.5609(5) 0.6355(6) 0.1009(19) Uani 1 1 d .
H24 H 0.3978 0.5001 0.6401 0.121 Uiso 1 1 calc R
C25 C 0.5856(11) 0.6267(7) 0.6987(5) 0.103(2) Uani 1 1 d .
H25 H 0.623 0.6109 0.7458 0.123 Uiso 1 1 calc R
C26 C 0.6658(9) 0.7175(7) 0.6937(5) 0.0970(19) Uani 1 1 d .
C27 C 0.6121(10) 0.7364(5) 0.6226(6) 0.103(2) Uani 1 1 d .
H27 H 0.6678 0.7973 0.618 0.124 Uiso 1 1 calc R
C28 C 0.4793(10) 0.6689(7) 0.5583(5) 0.107(2) Uani 1 1 d .
H28 H 0.4442 0.683 0.51 0.128 Uiso 1 1 calc R
C29 C 0.8065(9) 0.7938(5) 0.7585(6) 0.111(2) Uani 1 1 d .
H29 H 0.8555 0.8482 0.7435 0.134 Uiso 1 1 calc R
C30 C 0.8792(10) 0.8011(7) 0.8356(6) 0.113(2) Uani 1 1 d .
C31 C 0.8293(10) 0.7276(8) 0.8720(5) 0.127(3) Uani 1 1 d .
C32 C 1.0205(14) 0.8843(8) 0.8891(6) 0.146(3) Uani 1 1 d .
C33 C -0.0412(8) 0.3829(5) 0.3159(5) 0.097(2) Uani 1 1 d .
C34 C -0.0812(8) 0.4033(5) 0.2571(5) 0.099(2) Uani 1 1 d .
C35 C -0.1418(11) 0.4177(7) 0.1819(5) 0.0969(19) Uani 1 1 d .
C36 C -0.0616(8) 0.4964(6) 0.1613(5) 0.103(2) Uani 1 1 d .
H36 H 0.0388 0.5432 0.1984 0.123 Uiso 1 1 calc R
C37 C -0.1231(10) 0.5085(5) 0.0892(5) 0.104(2) Uani 1 1 d .
H37 H -0.0644 0.5631 0.0771 0.124 Uiso 1 1 calc R
C38 C -0.2695(10) 0.4427(6) 0.0333(5) 0.099(2) Uani 1 1 d .
C39 C -0.3506(9) 0.3644(6) 0.0545(5) 0.115(2) Uani 1 1 d .
H39 H -0.4505 0.3171 0.0172 0.138 Uiso 1 1 calc R
C40 C -0.2907(10) 0.3539(5) 0.1269(6) 0.117(2) Uani 1 1 d .
H40 H -0.3526 0.3014 0.1404 0.14 Uiso 1 1 calc R
C41 C -0.3223(10) 0.4559(5) -0.0430(5) 0.109(2) Uani 1 1 d .
H41 H -0.2535 0.5129 -0.0482 0.131 Uiso 1 1 calc R
C42 C -0.4496(12) 0.4028(7) -0.1076(6) 0.114(2) Uani 1 1 d .
C43 C -0.4703(11) 0.4233(6) -0.1828(7) 0.141(3) Uani 1 1 d .
C44 C -0.5815(15) 0.3227(9) -0.1117(5) 0.131(3) Uani 1 1 d .
N31 N 0.7923(10) 0.6708(6) 0.9033(5) 0.161(3) Uani 1 1 d .
N32 N 1.1308(11) 0.9483(7) 0.9320(5) 0.202(4) Uani 1 1 d .
N43 N -0.4877(12) 0.4370(6) -0.2438(5) 0.201(4) Uani 1 1 d .
N44 N -0.6902(10) 0.2588(7) -0.1153(5) 0.175(3) Uani 1 1 d .
S1 S 0.0320(2) -0.07074(12) 0.24521(10) 0.1102(6) Uani 1 1 d .
S2 S 0.2534(2) 0.00514(12) 0.41229(10) 0.1081(6) Uani 1 1 d .
S3 S 0.2204(2) -0.21920(14) 0.16298(13) 0.1347(7) Uani 1 1 d .
S4 S 0.4778(2) -0.12855(14) 0.35421(12) 0.1270(7) Uani 1 1 d .
O1 O -0.579(2) 0.1175(10) 0.0206(9) 0.403(16) Uani 0.61(2) 1 d P

loop_
_atom_site_aniso_label
_atom_site_aniso_U_11
_atom_site_aniso_U_22
_atom_site_aniso_U_33
_atom_site_aniso_U_23
_atom_site_aniso_U_13
_atom_site_aniso_U_12
C1 0.101(6) 0.082(5) 0.075(5) 0.021(5) 0.024(4) 0.006(4)
C2 0.084(4) 0.097(6) 0.088(7) 0.045(6) 0.028(4) 0.020(4)
C3 0.107(5) 0.097(6) 0.102(6) 0.043(6) 0.034(4) 0.023(4)
C4 0.126(6) 0.105(6) 0.085(6) 0.035(5) 0.030(4) 0.021(5)
C5 0.121(6) 0.097(6) 0.093(6) 0.031(5) 0.035(4) 0.023(4)
C6 0.108(5) 0.104(6) 0.105(6) 0.055(6) 0.039(4) 0.034(4)
C7 0.093(5) 0.094(6) 0.073(6) 0.025(5) 0.027(4) 0.022(4)
C8 0.081(5) 0.081(6) 0.082(5) 0.023(5) 0.018(4) 0.017(4)
C9 0.095(6) 0.095(6) 0.108(6) 0.049(6) 0.036(6) 0.039(6)
C10 0.107(6) 0.127(7) 0.110(5) 0.044(6) 0.029(5) 0.047(6)
C11 0.100(6) 0.134(7) 0.125(7) 0.033(6) 0.006(5) 0.030(6)
C12 0.081(6) 0.123(7) 0.120(6) 0.029(5) 0.017(5) 0.004(5)
C13 0.092(5) 0.112(7) 0.116(5) 0.045(5) 0.027(5) 0.033(5)
C14 0.070(5) 0.102(7) 0.076(5) 0.023(5) -0.002(4) -0.003(5)
C15 0.101(5) 0.089(5) 0.090(5) 0.036(4) 0.019(4) 0.011(4)
C16 0.100(5) 0.086(5) 0.104(5) 0.031(4) 0.021(4) 0.027(4)
C17 0.104(5) 0.091(5) 0.111(5) 0.044(4) 0.030(4) 0.035(4)
C18 0.187(8) 0.207(8) 0.099(5) 0.019(5) 0.021(5) 0.079(7)
C19 0.151(6) 0.177(7) 0.211(8) 0.130(7) 0.049(6) 0.058(5)
C20 0.100(6) 0.094(6) 0.097(6) 0.046(5) 0.040(5) 0.042(5)
C21 0.087(6) 0.106(7) 0.100(6) 0.049(5) 0.029(5) 0.035(5)
C22 0.096(6) 0.110(7) 0.096(6) 0.046(5) 0.017(5) 0.031(5)
C23 0.096(6) 0.100(7) 0.097(6) 0.048(5) 0.034(5) 0.033(5)
C24 0.090(5) 0.107(6) 0.108(5) 0.050(5) 0.019(5) 0.016(5)
C25 0.099(6) 0.111(6) 0.112(6) 0.062(6) 0.027(5) 0.022(5)
C26 0.078(5) 0.114(7) 0.098(6) 0.039(5) 0.026(5) 0.023(5)
C27 0.107(6) 0.106(6) 0.105(5) 0.052(5) 0.030(5) 0.020(5)
C28 0.104(6) 0.122(6) 0.104(6) 0.058(6) 0.022(5) 0.024(5)
C29 0.100(6) 0.122(7) 0.123(6) 0.054(6) 0.041(5) 0.032(5)
C30 0.095(6) 0.129(8) 0.112(7) 0.046(6) 0.031(6) 0.019(5)
C31 0.096(6) 0.152(10) 0.113(7) 0.044(6) 0.015(5) 0.007(6)
C32 0.137(9) 0.159(10) 0.120(8) 0.041(7) 0.018(7) 0.018(8)
C33 0.107(5) 0.100(5) 0.097(6) 0.043(5) 0.034(4) 0.041(4)
C34 0.107(5) 0.104(5) 0.097(6) 0.043(5) 0.028(5) 0.037(4)
C35 0.104(6) 0.110(6) 0.097(6) 0.052(5) 0.034(6) 0.045(5)
C36 0.100(5) 0.115(6) 0.096(6) 0.045(5) 0.024(5) 0.027(5)
C37 0.105(6) 0.120(6) 0.094(5) 0.048(5) 0.021(5) 0.033(5)
C38 0.106(6) 0.111(6) 0.090(6) 0.050(5) 0.016(5) 0.032(5)
C39 0.122(6) 0.122(7) 0.098(6) 0.051(5) 0.004(5) 0.021(5)
C40 0.109(6) 0.128(6) 0.120(6) 0.063(6) 0.021(5) 0.019(6)
C41 0.118(6) 0.107(6) 0.096(5) 0.037(5) 0.008(5) 0.030(5)
C42 0.133(8) 0.124(8) 0.104(7) 0.062(6) 0.029(6) 0.041(6)
C43 0.160(7) 0.118(6) 0.130(8) 0.044(6) 0.003(7) 0.031(5)
C44 0.135(9) 0.138(9) 0.119(6) 0.052(7) 0.025(7) 0.032(7)
N31 0.153(6) 0.170(7) 0.133(6) 0.065(5) 0.008(4) -0.010(5)
N32 0.169(8) 0.217(9) 0.146(7) 0.047(6) 0.000(5) -0.044(6)
N43 0.263(9) 0.166(7) 0.151(7) 0.081(6) -0.026(6) 0.016(6)
N44 0.160(8) 0.180(8) 0.139(6) 0.048(6) -0.001(6) -0.009(6)
S1 0.1136(14) 0.1036(13) 0.1029(13) 0.0281(11) 0.0149(10) 0.0327(11)
S2 0.1091(13) 0.1096(13) 0.1067(13) 0.0460(11) 0.0161(10) 0.0280(10)
S3 0.1410(17) 0.1133(15) 0.1372(17) 0.0280(13) 0.0312(13) 0.0423(12)
S4 0.1129(14) 0.1432(16) 0.1507(16) 0.0789(14) 0.0349(12) 0.0448(12)
O1 0.53(3) 0.265(18) 0.246(17) 0.064(12) -0.008(15) -0.131(16)

loop_
_atom_type_symbol
_atom_type_description
_atom_type_scat_dispersion_real
_atom_type_scat_dispersion_imag
_atom_type_scat_source
C C 0.0181 0.0091 'International Tables Vol C Tables 4.2.6.8 and 6.1.1.4'
H H 0 0 'International Tables Vol C Tables 4.2.6.8 and 6.1.1.4'
N N 0.0311 0.018 'International Tables Vol C Tables 4.2.6.8 and 6.1.1.4'
S S 0.3331 0.5567 'International Tables Vol C Tables 4.2.6.8 and 6.1.1.4'
O O 0.0492 0.0322 'International Tables Vol C Tables 4.2.6.8 and 6.1.1.4'

loop_
_geom_angle_atom_site_label_1
_geom_angle_atom_site_label_2
_geom_angle_atom_site_label_3
_geom_angle
C15 C1 C2 125.0(7)
C15 C1 C14 122.9(7)
C2 C1 C14 111.9(6)
C3 C2 C7 116.5(7)
C3 C2 C1 124.9(8)
C7 C2 C1 118.6(7)
C4 C3 C2 123.2(6)
C3 C4 C5 120.0(7)
C6 C5 C4 118.1(6)
C5 C6 C7 123.2(6)
C6 C7 C2 119.0(7)
C6 C7 C8 121.7(8)
C2 C7 C8 119.3(7)
C20 C8 C7 124.2(7)
C20 C8 C9 123.1(7)
C7 C8 C9 112.7(7)
C10 C9 C14 116.5(7)
C10 C9 C8 126.7(8)
C14 C9 C8 116.8(7)
C11 C10 C9 124.8(7)
C10 C11 C12 118.4(7)
C11 C12 C13 118.8(7)
C14 C13 C12 122.3(6)
C13 C14 C9 119.1(7)
C13 C14 C1 120.2(9)
C9 C14 C1 120.7(7)
C1 C15 S1 123.2(5)
C1 C15 S2 123.7(5)
S1 C15 S2 112.8(4)
C17 C16 S3 125.6(5)
C17 C16 S1 116.5(5)
S3 C16 S1 117.5(4)
C16 C17 S2 117.6(5)
C16 C17 S4 125.2(5)
S2 C17 S4 117.2(4)
C8 C20 C33 123.8(7)
C8 C20 C21 121.3(6)
C33 C20 C21 114.6(7)
C22 C21 C20 177.1(8)
C21 C22 C23 173.0(8)
C24 C23 C28 118.7(7)
C24 C23 C22 120.6(8)
C28 C23 C22 120.7(8)
C25 C24 C23 122.4(7)
C24 C25 C26 119.4(7)
C27 C26 C25 118.8(7)
C27 C26 C29 117.4(9)
C25 C26 C29 123.8(8)
C28 C27 C26 121.5(7)
C27 C28 C23 119.3(6)
C30 C29 C26 131.6(8)
C29 C30 C32 121.9(9)
C29 C30 C31 124.7(8)
C32 C30 C31 113.4(8)
N31 C31 C30 178.0(10)
N32 C32 C30 178.7(11)
C34 C33 C20 176.0(7)
C33 C34 C35 174.0(8)
C40 C35 C36 116.5(6)
C40 C35 C34 120.3(8)
C36 C35 C34 123.2(8)
C37 C36 C35 121.8(7)
C36 C37 C38 121.3(7)
C37 C38 C39 116.9(6)
C37 C38 C41 118.6(8)
C39 C38 C41 124.4(8)
C40 C39 C38 121.6(7)
C39 C40 C35 121.9(7)
C42 C41 C38 131.2(8)
C41 C42 C44 126.0(8)
C41 C42 C43 122.2(8)
C44 C42 C43 111.8(8)
N43 C43 C42 178.2(10)
N44 C44 C42 178.7(11)
C15 S1 C16 96.9(3)
C17 S2 C15 96.0(3)
C16 S3 C18 103.0(3)
C17 S4 C19 100.1(3)

loop_
_geom_bond_atom_site_label_1
_geom_bond_atom_site_label_2
_geom_bond_distance
C1 C15 1.368(7)
C1 C2 1.453(8)
C1 C14 1.484(8)
C2 C3 1.406(7)
C2 C7 1.418(7)
C3 C4 1.366(7)
C4 C5 1.381(8)
C5 C6 1.381(7)
C6 C7 1.381(7)
C7 C8 1.466(8)
C8 C20 1.350(7)
C8 C9 1.467(8)
C9 C10 1.390(8)
C9 C14 1.413(7)
C10 C11 1.357(8)
C11 C12 1.382(8)
C12 C13 1.399(8)
C13 C14 1.373(7)
C15 S1 1.736(6)
C15 S2 1.763(6)
C16 C17 1.323(7)
C16 S3 1.746(6)
C16 S1 1.752(6)
C17 S2 1.746(6)
C17 S4 1.745(6)
C18 S3 1.772(7)
C19 S4 1.768(6)
C20 C33 1.427(9)
C20 C21 1.455(9)
C21 C22 1.150(9)
C22 C23 1.409(9)
C23 C24 1.378(8)
C23 C28 1.398(8)
C24 C25 1.363(8)
C25 C26 1.398(8)
C26 C27 1.386(8)
C26 C29 1.460(9)
C27 C28 1.381(8)
C29 C30 1.346(9)
C30 C32 1.440(11)
C30 C31 1.440(10)
C31 N31 1.149(10)
C32 N32 1.123(9)
C33 C34 1.179(9)
C34 C35 1.429(9)
C35 C40 1.386(8)
C35 C36 1.389(8)
C36 C37 1.364(7)
C37 C38 1.385(8)
C38 C39 1.391(8)
C38 C41 1.421(8)
C39 C40 1.354(8)
C41 C42 1.315(9)
C42 C44 1.407(11)
C42 C43 1.423(11)
C43 N43 1.132(9)
C44 N44 1.138(10)
